data_7130714
loop_
_publ_author_name
'Smedley, Christopher J.'

_publ_section_title
;
 A Diversity Oriented Clicking Strategy: The Stereoselective Synthesis of
 Highly-Functionalised Olefins from 2-Substituted-Alkynyl-1-Sulfonyl
 Fluorides
;
_journal_name_full 'Chemical Communications'
_journal_paper_doi 10.1039/D2CC04473K
_journal_year 2022
_chemical_formula_sum 'C18 H24 F N O5 S'
_chemical_formula_weight 385.44
_space_group_crystal_system monoclinic
_space_group_IT_number 14
_space_group_name_Hall '-P 2ybc'
_space_group_name_H-M_alt 'P 1 21/c 1'
_atom_sites_solution_hydrogens geom
_audit_creation_method SHELXL-2013
_audit_update_record
;
2021-11-07 deposited with the CCDC.	2022-09-14 downloaded from the CCDC.
;
_cell_angle_alpha 90
_cell_angle_beta 100.55(2)
_cell_angle_gamma 90
_cell_formula_units_Z 4
_cell_length_a 12.521(11)
_cell_length_b 13.867(12)
_cell_length_c 11.473(8)
_cell_measurement_reflns_used 5341
_cell_measurement_temperature 293(2)
_cell_measurement_theta_max 45.526
_cell_measurement_theta_min 4.425
_cell_volume 1958(3)
_computing_cell_refinement 'Bruker SAINT'
_computing_data_collection 'Bruker APEX2'
_computing_data_reduction 'Bruker SAINT'
_computing_molecular_graphics 'Bruker SHELXTL'
_computing_publication_material 'Bruker SHELXTL'
_computing_structure_refinement 'SHELXL-2013 (Sheldrick, 2013)'
_computing_structure_solution 'SHELXS-97 (Sheldrick 2008)'
_diffrn_ambient_temperature 293(2)
_diffrn_measured_fraction_theta_full 0.999
_diffrn_measured_fraction_theta_max 0.999
_diffrn_measurement_device_type 'Bruker APEX-II CCD'
_diffrn_measurement_method '\f and \w scans'
_diffrn_radiation_type MoK\a
_diffrn_radiation_wavelength 0.71073
_diffrn_reflns_av_R_equivalents 0.0970
_diffrn_reflns_av_unetI/netI 0.0437
_diffrn_reflns_Laue_measured_fraction_full 0.999
_diffrn_reflns_Laue_measured_fraction_max 0.999
_diffrn_reflns_limit_h_max 15
_diffrn_reflns_limit_h_min -15
_diffrn_reflns_limit_k_max 16
_diffrn_reflns_limit_k_min -16
_diffrn_reflns_limit_l_max 13
_diffrn_reflns_limit_l_min -13
_diffrn_reflns_number 45750
_diffrn_reflns_point_group_measured_fraction_full 0.999
_diffrn_reflns_point_group_measured_fraction_max 0.999
_diffrn_reflns_theta_full 25.242
_diffrn_reflns_theta_max 25.495
_diffrn_reflns_theta_min 2.657
_exptl_absorpt_coefficient_mu 0.202
_exptl_absorpt_correction_T_max 0.7456
_exptl_absorpt_correction_T_min 0.4846
_exptl_absorpt_correction_type multi-scan
_exptl_absorpt_process_details sadabs
_exptl_crystal_colour colorless
_exptl_crystal_density_diffrn 1.307
_exptl_crystal_description prismatic
_exptl_crystal_F_000 816
_exptl_crystal_size_max 0.120
_exptl_crystal_size_mid 0.080
_exptl_crystal_size_min 0.040
_refine_diff_density_max 0.260
_refine_diff_density_min -0.323
_refine_diff_density_rms 0.045
_refine_ls_extinction_method none
_refine_ls_goodness_of_fit_ref 1.056
_refine_ls_hydrogen_treatment constr
_refine_ls_matrix_type full
_refine_ls_number_parameters 238
_refine_ls_number_reflns 3635
_refine_ls_number_restraints 0
_refine_ls_restrained_S_all 1.056
_refine_ls_R_factor_all 0.1003
_refine_ls_R_factor_gt 0.0531
_refine_ls_shift/su_max 0.000
_refine_ls_shift/su_mean 0.000
_refine_ls_structure_factor_coef Fsqd
_refine_ls_weighting_details 'w=1/[\s^2^(Fo^2^)+(0.0556P)^2^+0.9626P] where P=(Fo^2^+2Fc^2^)/3'
_refine_ls_weighting_scheme calc
_refine_ls_wR_factor_gt 0.1164
_refine_ls_wR_factor_ref 0.1457
_reflns_Friedel_coverage 0.000
_reflns_number_gt 2279
_reflns_number_total 3635
_reflns_threshold_expression 'I > 2\s(I)'
_cod_data_source_file d2cc04473k2.cif
_cod_data_source_block d8v20436
_cod_original_sg_symbol_H-M 'P 21/c'
_cod_database_code 7130714
_shelx_space_group_comment
; 
The symmetry employed for this shelxl refinement is uniquely defined 
by the following loop, which should always be used as a source of 
symmetry information in preference to the above space-group names. 
They are only intended as comments. 
;
_shelx_estimated_absorpt_t_min 0.976
_shelx_estimated_absorpt_t_max 0.992
_shelxl_version_number 2013-4

loop_
_space_group_symop_operation_xyz
'x, y, z'
'-x, y+1/2, -z+1/2'
'-x, -y, -z'
'x, -y-1/2, z-1/2'

loop_
_atom_site_label
_atom_site_type_symbol
_atom_site_fract_x
_atom_site_fract_y
_atom_site_fract_z
_atom_site_U_iso_or_equiv
_atom_site_adp_type
_atom_site_occupancy
_atom_site_site_symmetry_order
_atom_site_calc_flag
_atom_site_refinement_flags_posn
_atom_site_refinement_flags_adp
_atom_site_refinement_flags_occupancy
_atom_site_disorder_assembly
_atom_site_disorder_group
S1 S 0.35462(8) 0.91270(6) 0.62335(8) 0.0613(3) Uani 1 1 d . . . . .
F1 F 0.4174(2) 0.94977(17) 0.7460(2) 0.1018(8) Uani 1 1 d . . . . .
O1 O 0.3821(2) 0.73030(16) 0.78237(17) 0.0664(7) Uani 1 1 d . . . . .
O2 O 0.20165(19) 0.40312(15) 0.67956(17) 0.0585(6) Uani 1 1 d . . . . .
O3 O 0.12999(18) 0.40806(14) 0.45384(16) 0.0550(6) Uani 1 1 d . . . . .
O4 O 0.2462(2) 0.9014(2) 0.6435(2) 0.0885(9) Uani 1 1 d . . . . .
O5 O 0.3770(3) 0.98260(18) 0.5403(2) 0.0903(9) Uani 1 1 d . . . . .
N1 N 0.5557(2) 0.73340(18) 0.5108(2) 0.0507(6) Uani 1 1 d . . . . .
C1 C 0.2715(2) 0.6436(2) 0.4894(2) 0.0429(7) Uani 1 1 d . . . . .
H1 H 0.2862 0.6966 0.4453 0.051 Uiso 1 1 calc R U . . .
C2 C 0.2097(2) 0.5676(2) 0.4338(2) 0.0468(7) Uani 1 1 d . . . . .
H2 H 0.1829 0.5704 0.3527 0.056 Uiso 1 1 calc R U . . .
C3 C 0.1878(2) 0.4873(2) 0.4989(2) 0.0428(7) Uani 1 1 d . . . . .
C4 C 0.2284(2) 0.4843(2) 0.6225(2) 0.0422(7) Uani 1 1 d . . . . .
C5 C 0.2897(2) 0.5599(2) 0.6766(2) 0.0410(7) Uani 1 1 d . . . . .
H5 H 0.3171 0.5575 0.7576 0.049 Uiso 1 1 calc R U . . .
C6 C 0.3110(2) 0.64077(19) 0.6101(2) 0.0381(6) Uani 1 1 d . . . . .
C7 C 0.3711(2) 0.7232(2) 0.6745(2) 0.0428(7) Uani 1 1 d . . . . .
C8 C 0.4114(2) 0.8032(2) 0.6047(2) 0.0409(7) Uani 1 1 d . . . . .
C9 C 0.4891(2) 0.8031(2) 0.5329(2) 0.0442(7) Uani 1 1 d . . . . .
H9 H 0.4958 0.8609 0.4938 0.053 Uiso 1 1 calc R U . . .
C10 C 0.5578(3) 0.6366(2) 0.5601(3) 0.0697(10) Uani 1 1 d . . . . .
H10A H 0.5396 0.6394 0.6378 0.105 Uiso 1 1 calc R U . . .
H10B H 0.6292 0.6097 0.5654 0.105 Uiso 1 1 calc R U . . .
H10C H 0.5060 0.5968 0.5097 0.105 Uiso 1 1 calc R U . . .
C11 C 0.6257(3) 0.7490(3) 0.4227(3) 0.0745(11) Uani 1 1 d . . . . .
H11A H 0.6020 0.7084 0.3552 0.112 Uiso 1 1 calc R U . . .
H11B H 0.6994 0.7336 0.4572 0.112 Uiso 1 1 calc R U . . .
H11C H 0.6213 0.8153 0.3982 0.112 Uiso 1 1 calc R U . . .
C12 C 0.2388(4) 0.3989(3) 0.8050(3) 0.0861(13) Uani 1 1 d . . . . .
H12A H 0.3166 0.4034 0.8221 0.129 Uiso 1 1 calc R U . . .
H12B H 0.2166 0.3389 0.8349 0.129 Uiso 1 1 calc R U . . .
H12C H 0.2081 0.4514 0.8423 0.129 Uiso 1 1 calc R U . . .
C13 C 0.0722(2) 0.4082(2) 0.3313(2) 0.0473(7) Uani 1 1 d . . . . .
H13 H 0.0393 0.4718 0.3121 0.057 Uiso 1 1 calc R U . . .
C14 C -0.0167(3) 0.3334(3) 0.3259(3) 0.0595(9) Uani 1 1 d . . . . .
H14A H -0.0644 0.3513 0.3801 0.071 Uiso 1 1 calc R U . . .
H14B H 0.0155 0.2714 0.3509 0.071 Uiso 1 1 calc R U . . .
C15 C -0.0830(3) 0.3247(3) 0.2003(3) 0.0827(12) Uani 1 1 d . . . . .
H15A H -0.1356 0.2731 0.1981 0.099 Uiso 1 1 calc R U . . .
H15B H -0.1225 0.3843 0.1793 0.099 Uiso 1 1 calc R U . . .
C16 C -0.0113(3) 0.3043(3) 0.1105(3) 0.0845(12) Uani 1 1 d . . . . .
H16A H -0.0549 0.3057 0.0314 0.101 Uiso 1 1 calc R U . . .
H16B H 0.0195 0.2402 0.1240 0.101 Uiso 1 1 calc R U . . .
C17 C 0.0803(3) 0.3775(3) 0.1181(3) 0.0800(12) Uani 1 1 d . . . . .
H17A H 0.0501 0.4404 0.0939 0.096 Uiso 1 1 calc R U . . .
H17B H 0.1280 0.3590 0.0641 0.096 Uiso 1 1 calc R U . . .
C18 C 0.1460(3) 0.3839(3) 0.2441(3) 0.0599(9) Uani 1 1 d . . . . .
H18A H 0.1819 0.3229 0.2658 0.072 Uiso 1 1 calc R U . . .
H18B H 0.2014 0.4333 0.2475 0.072 Uiso 1 1 calc R U . . .

loop_
_atom_site_aniso_label
_atom_site_aniso_U_11
_atom_site_aniso_U_22
_atom_site_aniso_U_33
_atom_site_aniso_U_23
_atom_site_aniso_U_13
_atom_site_aniso_U_12
S1 0.0794(7) 0.0448(5) 0.0628(5) -0.0037(4) 0.0215(4) 0.0102(4)
F1 0.137(2) 0.0754(15) 0.0891(15) -0.0418(13) 0.0100(14) 0.0001(14)
O1 0.0958(18) 0.0653(15) 0.0365(12) -0.0066(10) 0.0082(11) -0.0217(13)
O2 0.0857(17) 0.0455(13) 0.0420(11) 0.0065(9) 0.0052(11) -0.0123(11)
O3 0.0712(15) 0.0449(12) 0.0428(11) 0.0016(9) -0.0059(10) -0.0115(11)
O4 0.0764(18) 0.085(2) 0.113(2) -0.0029(16) 0.0411(16) 0.0240(15)
O5 0.131(2) 0.0475(15) 0.103(2) 0.0176(14) 0.0476(18) 0.0200(15)
N1 0.0488(16) 0.0523(16) 0.0522(14) -0.0030(12) 0.0127(12) 0.0051(13)
C1 0.0498(18) 0.0417(17) 0.0371(15) 0.0040(12) 0.0074(13) -0.0006(14)
C2 0.0571(19) 0.0462(18) 0.0344(14) -0.0019(13) 0.0012(13) -0.0032(15)
C3 0.0440(17) 0.0409(17) 0.0418(16) -0.0020(13) 0.0034(13) 0.0004(14)
C4 0.0483(18) 0.0389(16) 0.0390(15) 0.0030(12) 0.0071(13) 0.0008(14)
C5 0.0468(17) 0.0443(17) 0.0311(13) 0.0021(12) 0.0048(12) 0.0021(14)
C6 0.0404(16) 0.0388(16) 0.0351(14) -0.0029(12) 0.0068(12) 0.0006(13)
C7 0.0466(18) 0.0455(17) 0.0365(15) -0.0013(13) 0.0078(13) 0.0011(14)
C8 0.0478(17) 0.0357(16) 0.0390(14) -0.0032(12) 0.0070(13) 0.0007(13)
C9 0.0497(18) 0.0404(17) 0.0397(15) -0.0017(12) 0.0010(13) -0.0030(14)
C10 0.058(2) 0.053(2) 0.099(3) 0.003(2) 0.017(2) 0.0174(18)
C11 0.067(2) 0.091(3) 0.073(2) -0.001(2) 0.031(2) 0.009(2)
C12 0.149(4) 0.059(2) 0.0461(19) 0.0119(17) 0.004(2) -0.020(2)
C13 0.0524(19) 0.0443(17) 0.0417(15) -0.0042(13) -0.0011(13) -0.0037(15)
C14 0.054(2) 0.064(2) 0.060(2) -0.0105(16) 0.0102(16) -0.0087(17)
C15 0.061(2) 0.105(3) 0.078(3) -0.039(2) 0.002(2) -0.012(2)
C16 0.082(3) 0.102(3) 0.065(2) -0.035(2) 0.004(2) -0.005(3)
C17 0.088(3) 0.103(3) 0.051(2) -0.009(2) 0.019(2) 0.005(3)
C18 0.058(2) 0.062(2) 0.062(2) -0.0002(16) 0.0137(16) -0.0041(17)

loop_
_atom_type_symbol
_atom_type_description
_atom_type_scat_dispersion_real
_atom_type_scat_dispersion_imag
_atom_type_scat_source
C C 0.0033 0.0016 'International Tables Vol C Tables 4.2.6.8 and 6.1.1.4'
H H 0.0000 0.0000 'International Tables Vol C Tables 4.2.6.8 and 6.1.1.4'
F F 0.0171 0.0103 'International Tables Vol C Tables 4.2.6.8 and 6.1.1.4'
N N 0.0061 0.0033 'International Tables Vol C Tables 4.2.6.8 and 6.1.1.4'
O O 0.0106 0.0060 'International Tables Vol C Tables 4.2.6.8 and 6.1.1.4'
S S 0.1246 0.1234 'International Tables Vol C Tables 4.2.6.8 and 6.1.1.4'

loop_
_geom_angle_atom_site_label_1
_geom_angle_atom_site_label_2
_geom_angle_atom_site_label_3
_geom_angle
_geom_angle_site_symmetry_1
_geom_angle_site_symmetry_3
_geom_angle_publ_flag
O5 S1 O4 119.57(18) . . ?
O5 S1 F1 104.47(18) . . ?
O4 S1 F1 103.08(17) . . ?
O5 S1 C8 112.64(15) . . ?
O4 S1 C8 110.67(16) . . ?
F1 S1 C8 104.59(14) . . ?
C4 O2 C12 116.8(2) . . ?
C3 O3 C13 119.9(2) . . ?
C9 N1 C10 124.3(3) . . ?
C9 N1 C11 119.8(3) . . ?
C10 N1 C11 115.7(3) . . ?
C6 C1 C2 120.3(3) . . ?
C6 C1 H1 119.9 . . ?
C2 C1 H1 119.9 . . ?
C1 C2 C3 120.4(3) . . ?
C1 C2 H2 119.8 . . ?
C3 C2 H2 119.8 . . ?
O3 C3 C2 125.7(2) . . ?
O3 C3 C4 115.1(2) . . ?
C2 C3 C4 119.2(3) . . ?
O2 C4 C5 124.9(2) . . ?
O2 C4 C3 115.2(2) . . ?
C5 C4 C3 119.8(3) . . ?
C4 C5 C6 120.4(2) . . ?
C4 C5 H5 119.8 . . ?
C6 C5 H5 119.8 . . ?
C1 C6 C5 119.8(3) . . ?
C1 C6 C7 122.1(2) . . ?
C5 C6 C7 118.1(2) . . ?
O1 C7 C6 121.1(3) . . ?
O1 C7 C8 119.4(3) . . ?
C6 C7 C8 119.3(2) . . ?
C9 C8 C7 130.9(3) . . ?
C9 C8 S1 115.4(2) . . ?
C7 C8 S1 113.6(2) . . ?
N1 C9 C8 130.3(3) . . ?
N1 C9 H9 114.8 . . ?
C8 C9 H9 114.8 . . ?
N1 C10 H10A 109.5 . . ?
N1 C10 H10B 109.5 . . ?
H10A C10 H10B 109.5 . . ?
N1 C10 H10C 109.5 . . ?
H10A C10 H10C 109.5 . . ?
H10B C10 H10C 109.5 . . ?
N1 C11 H11A 109.5 . . ?
N1 C11 H11B 109.5 . . ?
H11A C11 H11B 109.5 . . ?
N1 C11 H11C 109.5 . . ?
H11A C11 H11C 109.5 . . ?
H11B C11 H11C 109.5 . . ?
O2 C12 H12A 109.5 . . ?
O2 C12 H12B 109.5 . . ?
H12A C12 H12B 109.5 . . ?
O2 C12 H12C 109.5 . . ?
H12A C12 H12C 109.5 . . ?
H12B C12 H12C 109.5 . . ?
O3 C13 C14 105.6(2) . . ?
O3 C13 C18 112.3(3) . . ?
C14 C13 C18 110.6(3) . . ?
O3 C13 H13 109.4 . . ?
C14 C13 H13 109.4 . . ?
C18 C13 H13 109.4 . . ?
C13 C14 C15 111.1(3) . . ?
C13 C14 H14A 109.4 . . ?
C15 C14 H14A 109.4 . . ?
C13 C14 H14B 109.4 . . ?
C15 C14 H14B 109.4 . . ?
H14A C14 H14B 108.0 . . ?
C16 C15 C14 111.7(3) . . ?
C16 C15 H15A 109.3 . . ?
C14 C15 H15A 109.3 . . ?
C16 C15 H15B 109.3 . . ?
C14 C15 H15B 109.3 . . ?
H15A C15 H15B 107.9 . . ?
C15 C16 C17 111.8(3) . . ?
C15 C16 H16A 109.3 . . ?
C17 C16 H16A 109.3 . . ?
C15 C16 H16B 109.3 . . ?
C17 C16 H16B 109.3 . . ?
H16A C16 H16B 107.9 . . ?
C16 C17 C18 111.2(3) . . ?
C16 C17 H17A 109.4 . . ?
C18 C17 H17A 109.4 . . ?
C16 C17 H17B 109.4 . . ?
C18 C17 H17B 109.4 . . ?
H17A C17 H17B 108.0 . . ?
C13 C18 C17 110.4(3) . . ?
C13 C18 H18A 109.6 . . ?
C17 C18 H18A 109.6 . . ?
C13 C18 H18B 109.6 . . ?
C17 C18 H18B 109.6 . . ?
H18A C18 H18B 108.1 . . ?

loop_
_geom_bond_atom_site_label_1
_geom_bond_atom_site_label_2
_geom_bond_distance
_geom_bond_site_symmetry_2
_geom_bond_publ_flag
S1 O5 1.422(3) . ?
S1 O4 1.427(3) . ?
S1 F1 1.568(2) . ?
S1 C8 1.707(3) . ?
O1 C7 1.224(3) . ?
O2 C4 1.375(3) . ?
O2 C12 1.431(4) . ?
O3 C3 1.364(3) . ?
O3 C13 1.459(3) . ?
N1 C9 1.331(4) . ?
N1 C10 1.456(4) . ?
N1 C11 1.469(4) . ?
C1 C6 1.383(4) . ?
C1 C2 1.391(4) . ?
C1 H1 0.9300 . ?
C2 C3 1.396(4) . ?
C2 H2 0.9300 . ?
C3 C4 1.417(4) . ?
C4 C5 1.377(4) . ?
C5 C6 1.410(4) . ?
C5 H5 0.9300 . ?
C6 C7 1.489(4) . ?
C7 C8 1.508(4) . ?
C8 C9 1.385(4) . ?
C9 H9 0.9300 . ?
C10 H10A 0.9600 . ?
C10 H10B 0.9600 . ?
C10 H10C 0.9600 . ?
C11 H11A 0.9600 . ?
C11 H11B 0.9600 . ?
C11 H11C 0.9600 . ?
C12 H12A 0.9600 . ?
C12 H12B 0.9600 . ?
C12 H12C 0.9600 . ?
C13 C14 1.514(4) . ?
C13 C18 1.519(4) . ?
C13 H13 0.9800 . ?
C14 C15 1.531(4) . ?
C14 H14A 0.9700 . ?
C14 H14B 0.9700 . ?
C15 C16 1.512(5) . ?
C15 H15A 0.9700 . ?
C15 H15B 0.9700 . ?
C16 C17 1.522(5) . ?
C16 H16A 0.9700 . ?
C16 H16B 0.9700 . ?
C17 C18 1.530(5) . ?
C17 H17A 0.9700 . ?
C17 H17B 0.9700 . ?
C18 H18A 0.9700 . ?
C18 H18B 0.9700 . ?

loop_
_geom_hbond_atom_site_label_D
_geom_hbond_atom_site_label_H
_geom_hbond_atom_site_label_A
_geom_hbond_distance_DH
_geom_hbond_distance_HA
_geom_hbond_distance_DA
_geom_hbond_angle_DHA
_geom_hbond_site_symmetry_A
C9 H9 O5 0.93 2.37 2.867(4) 112.9 .
C9 H9 O5 0.93 2.37 2.867(4) 112.9 .

loop_
_geom_torsion_atom_site_label_1
_geom_torsion_atom_site_label_2
_geom_torsion_atom_site_label_3
_geom_torsion_atom_site_label_4
_geom_torsion
_geom_torsion_site_symmetry_1
_geom_torsion_site_symmetry_2
_geom_torsion_site_symmetry_3
_geom_torsion_site_symmetry_4
_geom_torsion_publ_flag
C6 C1 C2 C3 -0.6(4) . . . . ?
C13 O3 C3 C2 -8.7(4) . . . . ?
C13 O3 C3 C4 171.9(2) . . . . ?
C1 C2 C3 O3 -178.9(3) . . . . ?
C1 C2 C3 C4 0.5(4) . . . . ?
C12 O2 C4 C5 1.4(4) . . . . ?
C12 O2 C4 C3 -178.4(3) . . . . ?
O3 C3 C4 O2 -1.4(4) . . . . ?
C2 C3 C4 O2 179.2(3) . . . . ?
O3 C3 C4 C5 178.8(3) . . . . ?
C2 C3 C4 C5 -0.7(4) . . . . ?
O2 C4 C5 C6 -178.9(3) . . . . ?
C3 C4 C5 C6 0.8(4) . . . . ?
C2 C1 C6 C5 0.7(4) . . . . ?
C2 C1 C6 C7 -175.9(3) . . . . ?
C4 C5 C6 C1 -0.9(4) . . . . ?
C4 C5 C6 C7 175.9(3) . . . . ?
C1 C6 C7 O1 161.7(3) . . . . ?
C5 C6 C7 O1 -15.0(4) . . . . ?
C1 C6 C7 C8 -13.4(4) . . . . ?
C5 C6 C7 C8 169.9(2) . . . . ?
O1 C7 C8 C9 119.0(4) . . . . ?
C6 C7 C8 C9 -65.8(4) . . . . ?
O1 C7 C8 S1 -58.0(3) . . . . ?
C6 C7 C8 S1 117.2(2) . . . . ?
O5 S1 C8 C9 14.0(3) . . . . ?
O4 S1 C8 C9 150.7(2) . . . . ?
F1 S1 C8 C9 -98.9(2) . . . . ?
O5 S1 C8 C7 -168.5(2) . . . . ?
O4 S1 C8 C7 -31.7(3) . . . . ?
F1 S1 C8 C7 78.6(2) . . . . ?
C10 N1 C9 C8 1.3(5) . . . . ?
C11 N1 C9 C8 175.1(3) . . . . ?
C7 C8 C9 N1 -4.9(5) . . . . ?
S1 C8 C9 N1 172.1(2) . . . . ?
C3 O3 C13 C14 -156.9(3) . . . . ?
C3 O3 C13 C18 82.4(3) . . . . ?
O3 C13 C14 C15 -178.9(3) . . . . ?
C18 C13 C14 C15 -57.1(4) . . . . ?
C13 C14 C15 C16 54.8(4) . . . . ?
C14 C15 C16 C17 -53.3(5) . . . . ?
C15 C16 C17 C18 54.2(5) . . . . ?
O3 C13 C18 C17 175.7(3) . . . . ?
C14 C13 C18 C17 58.0(4) . . . . ?
C16 C17 C18 C13 -56.4(4) . . . . ?
